data_1516721
loop_
_publ_author_name
'Johnston, Priscilla'
'Nishikami, Yuki'
'Saito, Kei'

_publ_section_title
;
 Synthesis of thyminyl stilbazoles and their photo-reactivity.
;
_journal_issue 9
_journal_name_full
'Photochemical &amp; photobiological sciences : Official journal of the European Photochemistry Association and the European Society for Photobiology'
_journal_page_first 1290
_journal_page_last 1296
_journal_paper_doi 10.1039/c4pp00185k
_journal_volume 13
_journal_year 2014
_chemical_formula_moiety 'C19 H17 N3 O2'
_chemical_formula_sum 'C19 H17 N3 O2'
_chemical_formula_weight 319.36
_chemical_name_common VBT-4Pyr
_chemical_name_systematic
;
 VBT-4Pyr
;
_space_group_IT_number 14
_symmetry_cell_setting monoclinic
_symmetry_space_group_name_Hall '-P 2yn'
_symmetry_space_group_name_H-M 'P 1 21/n 1'
_atom_sites_solution_hydrogens geom
_atom_sites_solution_primary direct
_atom_sites_solution_secondary difmap
_audit_creation_method SHELXL-97
_cell_angle_alpha 90.00
_cell_angle_beta 91.72(3)
_cell_angle_gamma 90.00
_cell_formula_units_Z 4
_cell_length_a 16.482(3)
_cell_length_b 4.9600(10)
_cell_length_c 18.568(4)
_cell_measurement_temperature 100(2)
_cell_volume 1517.3(5)
_computing_cell_refinement XDS
_computing_data_collection 'Blu Ice'
_computing_data_reduction XDS
_computing_molecular_graphics X-Seed
_computing_publication_material CIFTAB
_computing_structure_refinement 'SHELXL-97 (Sheldrick, 1997)'
_computing_structure_solution 'SHELXS-97 (Sheldrick, 1990)'
_diffrn_ambient_temperature 100(2)
_diffrn_measured_fraction_theta_full 0.996
_diffrn_measured_fraction_theta_max 0.996
_diffrn_measurement_device_type '\f goniostat with quantum 210r detector'
_diffrn_measurement_method 'f scan'
_diffrn_radiation_monochromator 'silicon double crystal'
_diffrn_radiation_source 'MX1 Beamline Australian Synchrotron'
_diffrn_radiation_type synchrotron
_diffrn_radiation_wavelength 0.71082
_diffrn_reflns_av_R_equivalents 0.0555
_diffrn_reflns_av_sigmaI/netI 0.0450
_diffrn_reflns_limit_h_max 19
_diffrn_reflns_limit_h_min -19
_diffrn_reflns_limit_k_max 5
_diffrn_reflns_limit_k_min -5
_diffrn_reflns_limit_l_max 22
_diffrn_reflns_limit_l_min -22
_diffrn_reflns_number 9341
_diffrn_reflns_theta_full 25.00
_diffrn_reflns_theta_max 25.00
_diffrn_reflns_theta_min 1.63
_exptl_absorpt_coefficient_mu 0.093
_exptl_absorpt_correction_T_max 0.9991
_exptl_absorpt_correction_T_min 0.9816
_exptl_crystal_colour 'Pale yellow'
_exptl_crystal_density_diffrn 1.398
_exptl_crystal_density_method 'not measured'
_exptl_crystal_description Needle
_exptl_crystal_F_000 672
_exptl_crystal_size_max 0.20
_exptl_crystal_size_mid 0.05
_exptl_crystal_size_min 0.01
_refine_diff_density_max 0.331
_refine_diff_density_min -0.238
_refine_diff_density_rms 0.057
_refine_ls_extinction_coef 0.129(9)
_refine_ls_extinction_expression Fc^*^=kFc[1+0.001xFc^2^\l^3^/sin(2\q)]^-1/4^
_refine_ls_extinction_method SHELXL
_refine_ls_goodness_of_fit_ref 1.068
_refine_ls_hydrogen_treatment mixed
_refine_ls_matrix_type full
_refine_ls_number_parameters 269
_refine_ls_number_reflns 2650
_refine_ls_number_restraints 14
_refine_ls_restrained_S_all 1.075
_refine_ls_R_factor_all 0.0679
_refine_ls_R_factor_gt 0.0509
_refine_ls_shift/su_max 0.040
_refine_ls_shift/su_mean 0.006
_refine_ls_structure_factor_coef Fsqd
_refine_ls_weighting_details 'calc w=1/[\s^2^(Fo^2^)+(0.0701P)^2^+0.8106P] where P=(Fo^2^+2Fc^2^)/3'
_refine_ls_weighting_scheme calc
_refine_ls_wR_factor_gt 0.1252
_refine_ls_wR_factor_ref 0.1355
_reflns_number_gt 2082
_reflns_number_total 2650
_reflns_threshold_expression >2sigma(I)
_cod_data_source_file c4pp00185k2.cif
_cod_data_source_block VBT4Pyr7
_cod_depositor_comments 'Adding full bibliography for 1516721--1516725.cif.'
_cod_original_sg_symbol_H-M P21/n
_cod_database_code 1516721

loop_
_symmetry_equiv_pos_as_xyz
'x, y, z'
'-x+1/2, y+1/2, -z+1/2'
'-x, -y, -z'
'x-1/2, -y-1/2, z-1/2'

loop_
_atom_site_label
_atom_site_type_symbol
_atom_site_fract_x
_atom_site_fract_y
_atom_site_fract_z
_atom_site_U_iso_or_equiv
_atom_site_adp_type
_atom_site_occupancy
_atom_site_symmetry_multiplicity
_atom_site_calc_flag
_atom_site_refinement_flags
_atom_site_disorder_assembly
_atom_site_disorder_group
O7 O 0.38610(9) 0.0509(3) 0.74705(8) 0.0244(4) Uani 1 1 d . . .
N1 N 0.38626(10) -0.3063(3) 0.82422(9) 0.0170(4) Uani 1 1 d . . .
O8 O 0.62966(8) -0.2604(3) 0.83300(8) 0.0278(4) Uani 1 1 d . . .
C11 C 0.26581(12) -0.0946(4) 0.87810(10) 0.0164(5) Uani 1 1 d . . .
N3 N 0.50729(10) -0.1207(4) 0.78742(9) 0.0192(4) Uani 1 1 d . . .
N22 N 0.07960(11) 1.2395(4) 1.19493(10) 0.0280(5) Uani 1 1 d D . .
C2 C 0.42412(12) -0.1141(4) 0.78337(10) 0.0172(5) Uani 1 1 d . . .
C10 C 0.29750(11) -0.3032(4) 0.82649(11) 0.0171(5) Uani 1 1 d . . .
H10A H 0.2783 -0.4837 0.8411 0.021 Uiso 1 1 calc R . .
H10B H 0.2748 -0.2660 0.7775 0.021 Uiso 1 1 calc R . .
C9 C 0.55924(14) -0.6716(5) 0.92061(12) 0.0284(5) Uani 1 1 d . . .
H9A H 0.5220 -0.7968 0.9436 0.043 Uiso 1 1 calc R . .
H9B H 0.5892 -0.5682 0.9577 0.043 Uiso 1 1 calc R . .
H9C H 0.5976 -0.7735 0.8919 0.043 Uiso 1 1 calc R . .
C6 C 0.43086(12) -0.4837(4) 0.86673(10) 0.0185(5) Uani 1 1 d . . .
H6 H 0.4023 -0.6145 0.8934 0.022 Uiso 1 1 calc R . .
C5 C 0.51175(12) -0.4826(4) 0.87264(11) 0.0195(5) Uani 1 1 d . . .
C12 C 0.30783(13) -0.0251(4) 0.94129(11) 0.0232(5) Uani 1 1 d . . .
H12 H 0.3585 -0.1083 0.9528 0.028 Uiso 1 1 calc R . .
C16 C 0.19171(12) 0.0277(4) 0.86333(11) 0.0225(5) Uani 1 1 d . . .
H16 H 0.1613 -0.0208 0.8210 0.027 Uiso 1 1 calc R . .
C4 C 0.55566(12) -0.2863(4) 0.83083(11) 0.0196(5) Uani 1 1 d . . .
C14 C 0.20283(17) 0.2931(4) 0.97228(13) 0.0386(7) Uani 1 1 d D . .
C15 C 0.16146(15) 0.2197(4) 0.90932(13) 0.0334(6) Uani 1 1 d . A .
H15 H 0.1110 0.3035 0.8974 0.040 Uiso 1 1 calc R . .
C13 C 0.27641(17) 0.1658(5) 0.98791(12) 0.0357(7) Uani 1 1 d . A .
H13 H 0.3058 0.2096 1.0311 0.043 Uiso 1 1 calc R . .
C23 C 0.1590(5) 1.190(3) 1.2001(12) 0.024(2) Uani 0.510(6) 1 d PD A 1
H23 H 0.1914 1.2958 1.2325 0.029 Uiso 0.510(6) 1 calc PR A 1
C19 C 0.1525(4) 0.8361(12) 1.1136(3) 0.0259(9) Uani 0.510(6) 1 d PD A 1
C24 C 0.1962(7) 0.995(2) 1.1614(7) 0.0271(18) Uani 0.510(6) 1 d PD A 1
H24 H 0.2530 0.9681 1.1675 0.033 Uiso 0.510(6) 1 calc PR A 1
C20 C 0.0705(4) 0.9006(15) 1.1054(4) 0.0240(16) Uani 0.510(6) 1 d PD A 1
H20 H 0.0382 0.8122 1.0694 0.029 Uiso 0.510(6) 1 calc PR A 1
C21 C 0.0356(5) 1.0919(10) 1.1491(4) 0.0259(9) Uani 0.510(6) 1 d PD A 1
H21 H -0.0215 1.1179 1.1460 0.031 Uiso 0.510(6) 1 calc PR A 1
H3 H 0.5310(15) 0.004(5) 0.7585(14) 0.037(7) Uiso 1 1 d . . .
C17 C 0.1532(3) 0.5036(11) 1.0103(3) 0.0126(11) Uani 0.510(6) 1 d PD A 1
H17 H 0.0998 0.5492 0.9939 0.015 Uiso 0.510(6) 1 calc PR A 1
C18 C 0.1891(2) 0.6264(8) 1.0702(2) 0.0117(11) Uani 0.510(6) 1 d PD A 1
H18 H 0.2423 0.5692 1.0841 0.014 Uiso 0.510(6) 1 calc PR A 1
C23B C 0.1765(7) 0.937(2) 1.1439(6) 0.038(3) Uani 0.490(6) 1 d PD A 2
H23B H 0.2305 0.8689 1.1455 0.046 Uiso 0.490(6) 1 calc PR A 2
C20B C 0.0413(5) 0.9565(16) 1.0927(5) 0.0326(19) Uani 0.490(6) 1 d PD A 2
H20B H -0.0003 0.8965 1.0600 0.039 Uiso 0.490(6) 1 calc PR A 2
C22B C 0.1526(6) 1.125(4) 1.1922(12) 0.033(4) Uani 0.490(6) 1 d PD A 2
H22B H 0.1919 1.1801 1.2276 0.040 Uiso 0.490(6) 1 calc PR A 2
C21B C 0.0264(5) 1.1569(11) 1.1433(4) 0.0259(9) Uani 0.49 1 d PD A 2
H21B H -0.0253 1.2417 1.1410 0.031 Uiso 0.490(6) 1 calc PR A 2
C17B C 0.1941(5) 0.4914(12) 1.0327(4) 0.0318(15) Uani 0.490(6) 1 d PD A 2
H17B H 0.2347 0.5041 1.0700 0.038 Uiso 0.490(6) 1 calc PR A 2
C18B C 0.1332(4) 0.6387(13) 1.0334(4) 0.0428(19) Uani 0.490(6) 1 d PD A 2
H18B H 0.0933 0.6205 0.9956 0.051 Uiso 0.490(6) 1 calc PR A 2
C19B C 0.1197(4) 0.8458(11) 1.0917(3) 0.0259(9) Uani 0.49 1 d PD A 2

loop_
_atom_site_aniso_label
_atom_site_aniso_U_11
_atom_site_aniso_U_22
_atom_site_aniso_U_33
_atom_site_aniso_U_23
_atom_site_aniso_U_13
_atom_site_aniso_U_12
O7 0.0282(8) 0.0192(8) 0.0256(8) 0.0074(7) -0.0013(6) -0.0017(6)
N1 0.0206(9) 0.0118(8) 0.0191(8) 0.0009(7) 0.0060(7) -0.0013(7)
O8 0.0189(8) 0.0313(9) 0.0334(9) -0.0019(7) 0.0043(6) -0.0015(6)
C11 0.0226(11) 0.0116(9) 0.0154(9) 0.0013(8) 0.0086(8) -0.0052(8)
N3 0.0218(9) 0.0168(9) 0.0195(9) 0.0042(7) 0.0077(7) -0.0033(7)
N22 0.0344(11) 0.0239(10) 0.0265(10) -0.0022(8) 0.0136(9) 0.0035(9)
C2 0.0236(11) 0.0133(10) 0.0148(10) -0.0013(8) 0.0029(8) -0.0021(8)
C10 0.0162(10) 0.0153(10) 0.0200(10) -0.0019(8) 0.0030(8) -0.0036(8)
C9 0.0325(13) 0.0222(11) 0.0301(12) 0.0041(10) -0.0026(10) 0.0024(10)
C6 0.0281(11) 0.0109(10) 0.0167(10) 0.0005(8) 0.0059(8) -0.0010(8)
C5 0.0265(11) 0.0131(10) 0.0190(10) -0.0016(8) 0.0030(8) 0.0015(8)
C12 0.0328(12) 0.0207(11) 0.0162(10) 0.0012(9) 0.0020(9) -0.0115(9)
C16 0.0255(11) 0.0192(11) 0.0234(11) 0.0038(9) 0.0116(9) 0.0003(9)
C4 0.0203(11) 0.0193(11) 0.0192(10) -0.0060(8) 0.0044(8) -0.0004(8)
C14 0.0714(19) 0.0138(11) 0.0329(14) -0.0025(10) 0.0380(14) -0.0089(12)
C15 0.0451(14) 0.0198(12) 0.0368(14) 0.0075(10) 0.0267(12) 0.0081(10)
C13 0.0641(17) 0.0253(12) 0.0187(11) -0.0062(10) 0.0169(11) -0.0252(12)
C23 0.027(4) 0.017(6) 0.028(5) -0.004(4) 0.010(3) 0.001(3)
C19 0.0306(19) 0.0149(15) 0.0331(15) -0.0020(14) 0.0123(12) 0.0001(16)
C24 0.030(4) 0.022(5) 0.031(4) -0.006(3) 0.011(3) -0.007(3)
C20 0.007(4) 0.029(3) 0.036(3) -0.016(3) 0.001(3) 0.002(3)
C21 0.0306(19) 0.0149(15) 0.0331(15) -0.0020(14) 0.0123(12) 0.0001(16)
C17 0.004(2) 0.017(3) 0.017(2) -0.003(2) -0.0003(19) 0.001(2)
C18 0.007(2) 0.013(2) 0.014(2) -0.006(2) 0.0008(16) 0.0009(15)
C23B 0.054(8) 0.014(6) 0.048(8) 0.004(4) 0.031(5) 0.014(5)
C20B 0.019(4) 0.038(4) 0.042(4) -0.016(3) 0.017(3) -0.008(3)
C22B 0.049(6) 0.026(8) 0.026(6) 0.002(5) 0.013(4) 0.009(4)
C21B 0.0306(19) 0.0149(15) 0.0331(15) -0.0020(14) 0.0123(12) 0.0001(16)
C17B 0.043(4) 0.020(3) 0.033(4) -0.001(3) 0.018(3) -0.009(3)
C18B 0.063(5) 0.024(3) 0.043(4) -0.002(3) 0.029(4) -0.003(3)
C19B 0.0306(19) 0.0149(15) 0.0331(15) -0.0020(14) 0.0123(12) 0.0001(16)

loop_
_atom_type_symbol
_atom_type_description
_atom_type_scat_dispersion_real
_atom_type_scat_dispersion_imag
_atom_type_scat_source
C C 0.0033 0.0016 'International Tables Vol C Tables 4.2.6.8 and 6.1.1.4'
H H 0.0000 0.0000 'International Tables Vol C Tables 4.2.6.8 and 6.1.1.4'
N N 0.0061 0.0033 'International Tables Vol C Tables 4.2.6.8 and 6.1.1.4'
O O 0.0106 0.0060 'International Tables Vol C Tables 4.2.6.8 and 6.1.1.4'

loop_
_geom_angle_atom_site_label_1
_geom_angle_atom_site_label_2
_geom_angle_atom_site_label_3
_geom_angle
C2 N1 C6 120.89(17)
C2 N1 C10 118.53(17)
C6 N1 C10 120.37(16)
C16 C11 C12 118.26(19)
C16 C11 C10 119.57(18)
C12 C11 C10 122.15(19)
C2 N3 C4 127.05(17)
C21 N22 C23 117.5(6)
C21 N22 C22B 102.5(6)
C23 N22 C22B 15.9(10)
C21 N22 C21B 16.0(4)
C23 N22 C21B 127.8(8)
C22B N22 C21B 114.4(7)
O7 C2 N3 122.79(18)
O7 C2 N1 122.26(18)
N3 C2 N1 114.94(18)
N1 C10 C11 112.90(16)
C5 C6 N1 123.96(18)
C6 C5 C4 118.12(19)
C6 C5 C9 123.33(19)
C4 C5 C9 118.54(18)
C11 C12 C13 120.6(2)
C15 C16 C11 120.8(2)
O8 C4 N3 120.75(19)
O8 C4 C5 124.3(2)
N3 C4 C5 114.91(17)
C15 C14 C13 117.5(2)
C15 C14 C17B 138.4(4)
C13 C14 C17B 104.1(4)
C15 C14 C17 108.4(3)
C13 C14 C17 134.1(3)
C17B C14 C17 30.1(3)
C16 C15 C14 121.7(2)
C14 C13 C12 121.2(2)
N22 C23 C24 123.3(11)
C24 C19 C20 115.3(7)
C24 C19 C18 123.2(8)
C20 C19 C18 121.3(5)
C23 C24 C19 120.8(11)
C21 C20 C19 120.8(6)
N22 C21 C20 121.8(6)
C18 C17 C14 117.0(5)
C17 C18 C19 125.7(5)
C22B C23B C19B 118.4(10)
C21B C20B C19B 118.0(6)
N22 C22B C23B 126.7(12)
N22 C21B C20B 125.0(7)
C18B C17B C14 119.1(9)
C17B C18B C19B 122.8(8)
C23B C19B C20B 117.4(6)
C23B C19B C18B 127.2(7)
C20B C19B C18B 115.4(6)

loop_
_geom_bond_atom_site_label_1
_geom_bond_atom_site_label_2
_geom_bond_distance
O7 C2 1.221(2)
N1 C2 1.379(3)
N1 C6 1.379(3)
N1 C10 1.465(2)
O8 C4 1.226(2)
C11 C16 1.384(3)
C11 C12 1.388(3)
C11 C10 1.514(3)
N3 C2 1.371(3)
N3 C4 1.386(3)
N22 C21 1.323(7)
N22 C23 1.333(8)
N22 C22B 1.333(8)
N22 C21B 1.344(7)
C9 C5 1.497(3)
C6 C5 1.334(3)
C5 C4 1.452(3)
C12 C13 1.393(3)
C16 C15 1.382(3)
C14 C15 1.384(4)
C14 C13 1.390(4)
C14 C17B 1.503(7)
C14 C17 1.514(6)
C23 C24 1.362(9)
C19 C24 1.373(7)
C19 C20 1.392(6)
C19 C18 1.458(7)
C20 C21 1.385(6)
C17 C18 1.384(8)
C23B C22B 1.361(9)
C23B C19B 1.402(8)
C20B C21B 1.394(7)
C20B C19B 1.405(6)
C17B C18B 1.242(11)
C18B C19B 1.514(8)
